data_4315426
loop_
_publ_author_name
'Vadapalli Chandrasekhar'
'Ramachandran Azhakar'
'Balasubramanian Murugesapandian'
'Tapas Senapati'
'Prasenjit Bag'
'Mrituanjay D. Pandey'
'Sandeep Kumar Maurya'
'Debabrata Goswami'

_publ_contact_author_address
;Head, Department of Chemistry
Indian Institute of Technology Kanpur
Kanpur 208016
Uttarpradesh
India
;
_publ_contact_author_email vc@iitk.ac.in
_publ_contact_author_fax '+91-512-259 7436'
_publ_contact_author_name 'Prof. V. Chandrasekhar'
_publ_contact_author_phone '+91-512-259 7259'
_publ_section_title
;
 Synthesis, Structure, and Two-Photon Absorption Studies of a
 Phosphorus-Based Tris Hydrazone Ligand
 (S)P[N(Me)N=CH-C6H3-2-OH-4-N(CH2CH3)2]3 and Its Metal Complexes
;
_journal_name_full 'Inorganic Chemistry'
_journal_page_first 4008
_journal_page_last 4016
_journal_paper_doi 10.1021/ic901531e
_journal_volume 49
_journal_year 2010
_chemical_formula_sum 'C86 H118 Mn3 N18 O6 P2 S2'
_chemical_formula_weight 1790.86
_chemical_name_systematic
; 
 ? 
;
_space_group_IT_number 2
_symmetry_cell_setting triclinic
_symmetry_space_group_name_Hall '-P 1'
_symmetry_space_group_name_H-M 'P -1'
_atom_sites_solution_hydrogens geom
_atom_sites_solution_primary direct
_atom_sites_solution_secondary difmap
_audit_creation_method SHELXL-97
_cell_angle_alpha 67.226(4)
_cell_angle_beta 73.680(4)
_cell_angle_gamma 71.295(4)
_cell_formula_units_Z 1
_cell_length_a 12.533(3)
_cell_length_b 13.656(3)
_cell_length_c 14.790(3)
_cell_measurement_reflns_used 1603
_cell_measurement_temperature 100(2)
_cell_measurement_theta_max 21.92
_cell_measurement_theta_min 2.51
_cell_volume 2174.7(8)
_computing_cell_refinement 'Bruker SMART'
_computing_data_collection 'Bruker SMART'
_computing_data_reduction 'Bruker SAINT'
_computing_molecular_graphics 'Bruker SHELXTL'
_computing_publication_material 'Bruker SHELXTL'
_computing_structure_refinement 'SHELXL-97 (Sheldrick, 1997)'
_computing_structure_solution 'SHELXS-97 (Sheldrick, 1990)'
_diffrn_ambient_temperature 100(2)
_diffrn_measured_fraction_theta_full 0.979
_diffrn_measured_fraction_theta_max 0.979
_diffrn_measurement_device_type 'CCD area detector'
_diffrn_measurement_method 'phi and omega scans'
_diffrn_radiation_monochromator graphite
_diffrn_radiation_source 'fine-focus sealed tube'
_diffrn_radiation_type MoK\a
_diffrn_radiation_wavelength 0.71073
_diffrn_reflns_av_R_equivalents 0.0481
_diffrn_reflns_av_sigmaI/netI 0.1036
_diffrn_reflns_limit_h_max 15
_diffrn_reflns_limit_h_min -15
_diffrn_reflns_limit_k_max 15
_diffrn_reflns_limit_k_min -16
_diffrn_reflns_limit_l_max 11
_diffrn_reflns_limit_l_min -18
_diffrn_reflns_number 12351
_diffrn_reflns_theta_full 26.00
_diffrn_reflns_theta_max 26.00
_diffrn_reflns_theta_min 2.10
_exptl_absorpt_coefficient_mu 0.577
_exptl_absorpt_correction_T_max 0.9445
_exptl_absorpt_correction_T_min 0.9340
_exptl_absorpt_correction_type empirical
_exptl_crystal_colour red
_exptl_crystal_density_diffrn 1.367
_exptl_crystal_density_method 'not measured'
_exptl_crystal_description needle
_exptl_crystal_F_000 945
_exptl_crystal_size_max 0.12
_exptl_crystal_size_mid 0.11
_exptl_crystal_size_min 0.10
_refine_diff_density_max 1.009
_refine_diff_density_min -0.505
_refine_diff_density_rms 0.105
_refine_ls_extinction_method none
_refine_ls_goodness_of_fit_ref 1.004
_refine_ls_hydrogen_treatment constr
_refine_ls_matrix_type full
_refine_ls_number_parameters 539
_refine_ls_number_reflns 8369
_refine_ls_number_restraints 0
_refine_ls_restrained_S_all 1.004
_refine_ls_R_factor_all 0.1125
_refine_ls_R_factor_gt 0.0722
_refine_ls_shift/su_max 0.001
_refine_ls_shift/su_mean 0.000
_refine_ls_structure_factor_coef Fsqd
_refine_ls_weighting_details 'calc w=1/[\s^2^(Fo^2^)+(0.1030P)^2^+0.0000P] where P=(Fo^2^+2Fc^2^)/3'
_refine_ls_weighting_scheme calc
_refine_ls_wR_factor_gt 0.1705
_refine_ls_wR_factor_ref 0.2058
_reflns_number_gt 5360
_reflns_number_total 8369
_reflns_threshold_expression >2sigma(I)
_cod_data_source_file ic901531e_si_002_3.cif
_cod_data_source_block Complex-4
_cod_depositor_comments
;
The following automatic conversions were performed:

'_symmetry_cell_setting' value 'Triclinic' changed to 'triclinic'
according to the built-in table from CIF Core dictionary named
'cif_core.dic' version 2.4.1 from 2010-06-29.

Automatic conversion script
Id: cif_fix_values 1646 2011-03-28 12:23:43Z adriana 
;
_cod_original_cell_volume 2174.9(8)
_cod_database_code 4315426

loop_
_symmetry_equiv_pos_as_xyz
'x, y, z'
'-x, -y, -z'

loop_
_atom_site_label
_atom_site_type_symbol
_atom_site_fract_x
_atom_site_fract_y
_atom_site_fract_z
_atom_site_U_iso_or_equiv
_atom_site_adp_type
_atom_site_occupancy
_atom_site_symmetry_multiplicity
_atom_site_calc_flag
_atom_site_refinement_flags
_atom_site_disorder_assembly
_atom_site_disorder_group
Mn1 Mn 0.90478(5) 0.20796(5) 0.34846(5) 0.0221(2) Uani 1 1 d . . .
Mn2 Mn 1.0000 0.0000 0.5000 0.0212(2) Uani 1 2 d S . .
P1 P 0.80256(10) 0.44509(9) 0.17524(9) 0.0256(3) Uani 1 1 d . . .
S1 S 0.74081(11) 0.58241(9) 0.07937(10) 0.0343(3) Uani 1 1 d . . .
O1 O 1.0512(3) 0.0756(2) 0.3406(2) 0.0244(7) Uani 1 1 d . . .
O2 O 0.8340(3) 0.0739(2) 0.4454(2) 0.0250(7) Uani 1 1 d . . .
O3 O 0.9622(3) 0.1746(2) 0.4830(2) 0.0262(7) Uani 1 1 d . . .
N1 N 0.9446(3) 0.4062(3) 0.1496(3) 0.0273(9) Uani 1 1 d . . .
N2 N 0.9937(3) 0.2916(3) 0.2003(3) 0.0238(9) Uani 1 1 d . . .
N3 N 1.4119(4) -0.1522(3) 0.2509(4) 0.0466(12) Uani 1 1 d . . .
N4 N 0.7525(3) 0.3431(3) 0.1792(3) 0.0288(9) Uani 1 1 d . . .
N5 N 0.7628(3) 0.2485(3) 0.2679(3) 0.0256(9) Uani 1 1 d . . .
N6 N 0.6522(4) -0.2208(4) 0.5758(3) 0.0487(13) Uani 1 1 d . . .
N7 N 0.7669(3) 0.4556(3) 0.2897(3) 0.0277(9) Uani 1 1 d . . .
N8 N 0.8362(3) 0.3729(3) 0.3603(3) 0.0272(9) Uani 1 1 d . . .
N9 N 1.0546(4) 0.1958(3) 0.7637(3) 0.0359(10) Uani 1 1 d . . .
C1 C 1.0123(4) 0.4814(4) 0.1401(4) 0.0366(12) Uani 1 1 d . . .
H1A H 1.0257 0.4702 0.2059 0.055 Uiso 1 1 calc R . .
H1B H 0.9704 0.5571 0.1119 0.055 Uiso 1 1 calc R . .
H1C H 1.0860 0.4668 0.0960 0.055 Uiso 1 1 calc R . .
C2 C 1.0884(4) 0.2517(4) 0.1498(3) 0.0256(10) Uani 1 1 d . . .
H2 H 1.1120 0.2989 0.0852 0.031 Uiso 1 1 calc R . .
C3 C 1.1621(4) 0.1445(4) 0.1796(3) 0.0252(10) Uani 1 1 d . . .
C4 C 1.2633(4) 0.1218(4) 0.1121(4) 0.0306(11) Uani 1 1 d . . .
H4 H 1.2749 0.1757 0.0485 0.037 Uiso 1 1 calc R . .
C5 C 1.3458(4) 0.0260(4) 0.1330(4) 0.0337(12) Uani 1 1 d . . .
H5 H 1.4131 0.0148 0.0851 0.040 Uiso 1 1 calc R . .
C6 C 1.3300(4) -0.0567(4) 0.2274(4) 0.0314(12) Uani 1 1 d . . .
C7 C 1.2275(4) -0.0356(4) 0.2948(4) 0.0278(11) Uani 1 1 d . . .
H7 H 1.2147 -0.0905 0.3575 0.033 Uiso 1 1 calc R . .
C8 C 1.1442(4) 0.0624(4) 0.2731(3) 0.0241(10) Uani 1 1 d . . .
C9 C 1.5099(4) -0.1825(4) 0.1782(4) 0.0382(13) Uani 1 1 d . . .
H9A H 1.4895 -0.1477 0.1109 0.046 Uiso 1 1 calc R . .
H9B H 1.5297 -0.2628 0.1934 0.046 Uiso 1 1 calc R . .
C10 C 1.6122(5) -0.1478(5) 0.1788(5) 0.0543(16) Uani 1 1 d . . .
H10A H 1.5931 -0.0682 0.1631 0.081 Uiso 1 1 calc R . .
H10B H 1.6765 -0.1689 0.1288 0.081 Uiso 1 1 calc R . .
H10C H 1.6337 -0.1836 0.2449 0.081 Uiso 1 1 calc R . .
C12 C 1.3495(5) -0.3154(5) 0.3660(5) 0.0568(17) Uani 1 1 d . . .
H12A H 1.2718 -0.2799 0.3517 0.085 Uiso 1 1 calc R . .
H12B H 1.3455 -0.3668 0.4343 0.085 Uiso 1 1 calc R . .
H12C H 1.3929 -0.3551 0.3191 0.085 Uiso 1 1 calc R . .
C13 C 0.7764(5) 0.3203(4) 0.0856(4) 0.0451(14) Uani 1 1 d . . .
H13A H 0.8538 0.2736 0.0768 0.068 Uiso 1 1 calc R . .
H13B H 0.7709 0.3893 0.0298 0.068 Uiso 1 1 calc R . .
H13C H 0.7206 0.2829 0.0874 0.068 Uiso 1 1 calc R . .
C14 C 0.6957(4) 0.1857(4) 0.2835(4) 0.0280(11) Uani 1 1 d . . .
H14 H 0.6454 0.2098 0.2375 0.034 Uiso 1 1 calc R . .
C15 C 0.6894(4) 0.0844(4) 0.3624(3) 0.0250(10) Uani 1 1 d . . .
C16 C 0.6133(4) 0.0292(4) 0.3600(4) 0.0322(11) Uani 1 1 d . . .
H16 H 0.5691 0.0624 0.3085 0.039 Uiso 1 1 calc R . .
C17 C 0.5996(4) -0.0718(4) 0.4294(4) 0.0309(11) Uani 1 1 d . . .
H17 H 0.5479 -0.1065 0.4244 0.037 Uiso 1 1 calc R . .
C18 C 0.6627(4) -0.1213(4) 0.5062(4) 0.0321(11) Uani 1 1 d . . .
C19 C 0.7405(4) -0.0678(4) 0.5103(4) 0.0288(11) Uani 1 1 d . . .
H19 H 0.7830 -0.1011 0.5630 0.035 Uiso 1 1 calc R . .
C20 C 0.7566(4) 0.0317(4) 0.4399(3) 0.0251(10) Uani 1 1 d . . .
C21 C 0.5744(5) -0.2794(4) 0.5746(4) 0.0378(13) Uani 1 1 d . . .
H21A H 0.5085 -0.2261 0.5446 0.045 Uiso 1 1 calc R . .
H21B H 0.5447 -0.3206 0.6439 0.045 Uiso 1 1 calc R . .
C22 C 0.6329(5) -0.3585(4) 0.5158(4) 0.0485(15) Uani 1 1 d . . .
H22A H 0.6631 -0.3180 0.4473 0.073 Uiso 1 1 calc R . .
H22B H 0.5773 -0.3947 0.5151 0.073 Uiso 1 1 calc R . .
H22C H 0.6960 -0.4135 0.5472 0.073 Uiso 1 1 calc R . .
C23 C 0.7317(7) -0.2851(6) 0.6539(5) 0.069(2) Uani 1 1 d . . .
H23A H 0.7432 -0.3649 0.6706 0.083 Uiso 1 1 calc R . .
H23B H 0.8072 -0.2667 0.6284 0.083 Uiso 1 1 calc R . .
C24 C 0.6745(6) -0.2523(5) 0.7381(6) 0.073(2) Uani 1 1 d . . .
H24A H 0.6718 -0.1750 0.7223 0.110 Uiso 1 1 calc R . .
H24B H 0.7157 -0.2967 0.7937 0.110 Uiso 1 1 calc R . .
H24C H 0.5964 -0.2625 0.7570 0.110 Uiso 1 1 calc R . .
C25 C 0.6453(4) 0.4766(4) 0.3335(4) 0.0355(12) Uani 1 1 d . . .
H25A H 0.6223 0.4071 0.3670 0.053 Uiso 1 1 calc R . .
H25B H 0.6003 0.5230 0.2809 0.053 Uiso 1 1 calc R . .
H25C H 0.6316 0.5138 0.3821 0.053 Uiso 1 1 calc R . .
C26 C 0.8586(4) 0.4114(4) 0.4185(4) 0.0273(11) Uani 1 1 d . . .
H26 H 0.8333 0.4884 0.4048 0.033 Uiso 1 1 calc R . .
C27 C 0.9167(4) 0.3518(4) 0.5002(3) 0.0257(10) Uani 1 1 d . . .
C28 C 0.9219(4) 0.4107(4) 0.5581(4) 0.0323(12) Uani 1 1 d . . .
H28 H 0.8933 0.4878 0.5365 0.039 Uiso 1 1 calc R . .
C29 C 0.9657(4) 0.3626(4) 0.6427(4) 0.0320(12) Uani 1 1 d . . .
H29 H 0.9669 0.4061 0.6793 0.038 Uiso 1 1 calc R . .
C30 C 1.0103(4) 0.2473(4) 0.6778(4) 0.0310(11) Uani 1 1 d . . .
C31 C 1.0055(4) 0.1871(4) 0.6216(3) 0.0262(10) Uani 1 1 d . . .
H31 H 1.0334 0.1099 0.6445 0.031 Uiso 1 1 calc R . .
C32 C 0.9621(4) 0.2351(4) 0.5344(4) 0.0258(10) Uani 1 1 d . . .
C33 C 1.0616(5) 0.2575(4) 0.8229(4) 0.0433(14) Uani 1 1 d . . .
H33A H 1.1339 0.2820 0.7958 0.052 Uiso 1 1 calc R . .
H33B H 0.9976 0.3238 0.8147 0.052 Uiso 1 1 calc R . .
C34 C 1.0574(5) 0.1978(5) 0.9282(4) 0.0512(16) Uani 1 1 d . . .
H34A H 0.9847 0.1757 0.9566 0.077 Uiso 1 1 calc R . .
H34B H 1.0636 0.2445 0.9618 0.077 Uiso 1 1 calc R . .
H34C H 1.1211 0.1325 0.9375 0.077 Uiso 1 1 calc R . .
C35 C 1.1267(4) 0.0855(4) 0.7809(4) 0.0404(14) Uani 1 1 d . . .
H35A H 1.1872 0.0770 0.8162 0.049 Uiso 1 1 calc R . .
H35B H 1.1647 0.0751 0.7158 0.049 Uiso 1 1 calc R . .
C36 C 1.0630(5) -0.0014(4) 0.8404(4) 0.0503(16) Uani 1 1 d . . .
H36A H 1.0231 0.0095 0.9043 0.075 Uiso 1 1 calc R . .
H36B H 1.1169 -0.0734 0.8525 0.075 Uiso 1 1 calc R . .
H36C H 1.0070 0.0026 0.8035 0.075 Uiso 1 1 calc R . .
C37 C 0.5683(6) 0.4756(5) 0.8620(5) 0.072(2) Uani 1 1 d . . .
H37A H 0.5876 0.5142 0.8968 0.108 Uiso 1 1 calc R . .
H37B H 0.4851 0.4940 0.8669 0.108 Uiso 1 1 calc R . .
H37C H 0.6050 0.4977 0.7917 0.108 Uiso 1 1 calc R . .
C38 C 0.6104(5) 0.3543(5) 0.9091(4) 0.0469(15) Uani 1 1 d . . .
C39 C 0.5458(5) 0.2977(5) 0.9957(4) 0.0429(14) Uani 1 1 d . . .
H39 H 0.4746 0.3359 1.0239 0.051 Uiso 1 1 calc R . .
C40 C 0.5847(5) 0.1865(5) 1.0410(4) 0.0478(15) Uani 1 1 d . . .
H40 H 0.5415 0.1485 1.1009 0.057 Uiso 1 1 calc R . .
C41 C 0.6876(6) 0.1314(5) 0.9980(5) 0.0545(17) Uani 1 1 d . . .
H41 H 0.7146 0.0547 1.0274 0.065 Uiso 1 1 calc R . .
C42 C 0.7497(6) 0.1874(6) 0.9136(6) 0.0615(18) Uani 1 1 d . . .
H42 H 0.8209 0.1496 0.8851 0.074 Uiso 1 1 calc R . .
C43 C 0.7112(5) 0.2968(6) 0.8694(5) 0.0549(16) Uani 1 1 d . . .
H43 H 0.7555 0.3339 0.8097 0.066 Uiso 1 1 calc R . .
C11 C 1.4072(5) -0.2315(4) 0.3553(5) 0.0490(15) Uani 1 1 d . . .
H11A H 1.4857 -0.2669 0.3696 0.059 Uiso 1 1 calc R . .
H11B H 1.3645 -0.1921 0.4035 0.059 Uiso 1 1 calc R . .

loop_
_atom_site_aniso_label
_atom_site_aniso_U_11
_atom_site_aniso_U_22
_atom_site_aniso_U_33
_atom_site_aniso_U_23
_atom_site_aniso_U_13
_atom_site_aniso_U_12
Mn1 0.0230(4) 0.0163(3) 0.0249(4) -0.0063(3) -0.0062(3) -0.0011(3)
Mn2 0.0234(5) 0.0169(5) 0.0230(5) -0.0070(4) -0.0072(4) -0.0014(4)
P1 0.0264(7) 0.0173(6) 0.0279(7) -0.0051(5) -0.0060(5) -0.0004(5)
S1 0.0368(7) 0.0192(6) 0.0344(8) -0.0007(5) -0.0085(6) 0.0015(5)
O1 0.0274(17) 0.0182(15) 0.0227(17) -0.0062(13) -0.0039(14) -0.0003(13)
O2 0.0289(17) 0.0215(16) 0.0253(18) -0.0059(14) -0.0086(14) -0.0061(13)
O3 0.0364(19) 0.0173(15) 0.0276(18) -0.0082(14) -0.0107(15) -0.0045(14)
N1 0.031(2) 0.0163(18) 0.028(2) -0.0006(17) -0.0072(18) -0.0038(16)
N2 0.026(2) 0.0131(17) 0.026(2) -0.0037(16) -0.0079(17) 0.0032(15)
N3 0.037(3) 0.031(2) 0.045(3) -0.002(2) 0.001(2) 0.007(2)
N4 0.032(2) 0.021(2) 0.027(2) 0.0012(17) -0.0109(18) -0.0044(17)
N5 0.031(2) 0.0176(18) 0.027(2) -0.0010(16) -0.0119(18) -0.0054(16)
N6 0.065(3) 0.044(3) 0.042(3) 0.013(2) -0.028(2) -0.036(2)
N7 0.029(2) 0.0161(18) 0.029(2) -0.0031(17) -0.0075(18) 0.0035(16)
N8 0.029(2) 0.0188(19) 0.027(2) -0.0052(17) -0.0062(18) 0.0002(16)
N9 0.040(2) 0.030(2) 0.043(3) -0.019(2) -0.020(2) 0.0028(19)
C1 0.038(3) 0.023(2) 0.051(3) -0.012(2) -0.006(3) -0.012(2)
C2 0.029(3) 0.023(2) 0.022(3) -0.005(2) -0.004(2) -0.007(2)
C3 0.027(3) 0.024(2) 0.023(3) -0.010(2) -0.004(2) -0.0027(19)
C4 0.033(3) 0.024(2) 0.029(3) -0.008(2) -0.002(2) -0.003(2)
C5 0.031(3) 0.029(3) 0.036(3) -0.014(2) -0.002(2) 0.000(2)
C6 0.027(3) 0.021(2) 0.037(3) -0.007(2) -0.001(2) -0.001(2)
C7 0.035(3) 0.019(2) 0.025(3) -0.004(2) -0.006(2) -0.004(2)
C8 0.026(2) 0.023(2) 0.028(3) -0.012(2) -0.007(2) -0.0054(19)
C9 0.032(3) 0.028(3) 0.039(3) -0.007(2) -0.003(2) 0.003(2)
C10 0.052(4) 0.058(4) 0.055(4) -0.022(3) -0.016(3) -0.006(3)
C12 0.043(4) 0.054(4) 0.063(4) -0.013(3) -0.008(3) -0.006(3)
C13 0.076(4) 0.032(3) 0.033(3) -0.005(2) -0.022(3) -0.018(3)
C14 0.027(3) 0.025(2) 0.028(3) -0.007(2) -0.007(2) -0.002(2)
C15 0.027(3) 0.021(2) 0.025(3) -0.006(2) -0.006(2) -0.0050(19)
C16 0.032(3) 0.035(3) 0.034(3) -0.013(2) -0.013(2) -0.005(2)
C17 0.027(3) 0.034(3) 0.035(3) -0.009(2) -0.011(2) -0.009(2)
C18 0.036(3) 0.030(3) 0.033(3) -0.005(2) -0.011(2) -0.013(2)
C19 0.032(3) 0.028(3) 0.027(3) -0.006(2) -0.011(2) -0.008(2)
C20 0.024(2) 0.027(2) 0.027(3) -0.012(2) -0.006(2) -0.0031(19)
C21 0.043(3) 0.034(3) 0.035(3) -0.003(2) -0.011(2) -0.013(2)
C22 0.045(3) 0.041(3) 0.049(4) -0.011(3) -0.011(3) 0.000(3)
C23 0.110(6) 0.066(5) 0.049(4) -0.015(4) 0.002(4) -0.064(4)
C24 0.070(5) 0.045(4) 0.102(6) -0.012(4) -0.021(4) -0.019(3)
C25 0.027(3) 0.032(3) 0.036(3) -0.006(2) -0.006(2) 0.003(2)
C26 0.026(2) 0.016(2) 0.038(3) -0.010(2) -0.002(2) -0.0050(19)
C27 0.028(3) 0.023(2) 0.028(3) -0.011(2) -0.005(2) -0.0062(19)
C28 0.034(3) 0.024(2) 0.040(3) -0.014(2) -0.003(2) -0.008(2)
C29 0.035(3) 0.030(3) 0.042(3) -0.022(2) -0.008(2) -0.008(2)
C30 0.031(3) 0.033(3) 0.034(3) -0.014(2) -0.009(2) -0.007(2)
C31 0.025(2) 0.023(2) 0.031(3) -0.011(2) -0.005(2) -0.0024(19)
C32 0.026(2) 0.024(2) 0.029(3) -0.010(2) -0.005(2) -0.0064(19)
C33 0.058(4) 0.037(3) 0.045(4) -0.018(3) -0.026(3) -0.004(3)
C34 0.067(4) 0.039(3) 0.055(4) -0.019(3) -0.023(3) -0.008(3)
C35 0.043(3) 0.035(3) 0.051(4) -0.024(3) -0.033(3) 0.014(2)
C36 0.074(4) 0.036(3) 0.037(3) -0.014(3) -0.023(3) 0.006(3)
C37 0.094(6) 0.051(4) 0.065(5) -0.004(4) -0.024(4) -0.019(4)
C38 0.054(4) 0.050(4) 0.043(4) -0.011(3) -0.023(3) -0.015(3)
C39 0.040(3) 0.046(3) 0.051(4) -0.023(3) -0.015(3) -0.006(3)
C40 0.061(4) 0.047(3) 0.043(4) -0.009(3) -0.020(3) -0.021(3)
C41 0.061(4) 0.038(3) 0.073(5) -0.018(3) -0.037(4) 0.001(3)
C42 0.044(4) 0.076(5) 0.074(5) -0.039(4) -0.016(4) -0.005(4)
C43 0.052(4) 0.075(5) 0.041(4) -0.023(4) -0.012(3) -0.012(3)
C11 0.038(3) 0.037(3) 0.063(4) -0.013(3) -0.020(3) 0.008(3)

loop_
_atom_type_symbol
_atom_type_description
_atom_type_scat_dispersion_real
_atom_type_scat_dispersion_imag
_atom_type_scat_source
C C 0.0033 0.0016 'International Tables Vol C Tables 4.2.6.8 and 6.1.1.4'
H H 0.0000 0.0000 'International Tables Vol C Tables 4.2.6.8 and 6.1.1.4'
N N 0.0061 0.0033 'International Tables Vol C Tables 4.2.6.8 and 6.1.1.4'
O O 0.0106 0.0060 'International Tables Vol C Tables 4.2.6.8 and 6.1.1.4'
P P 0.1023 0.0942 'International Tables Vol C Tables 4.2.6.8 and 6.1.1.4'
S S 0.1246 0.1234 'International Tables Vol C Tables 4.2.6.8 and 6.1.1.4'
Mn Mn 0.3368 0.7283 'International Tables Vol C Tables 4.2.6.8 and 6.1.1.4'

loop_
_geom_angle_atom_site_label_1
_geom_angle_atom_site_label_2
_geom_angle_atom_site_label_3
_geom_angle
_geom_angle_site_symmetry_1
_geom_angle_site_symmetry_3
_geom_angle_publ_flag
O2 Mn1 O1 79.84(12) . . ?
O2 Mn1 O3 78.75(12) . . ?
O1 Mn1 O3 79.18(11) . . ?
O2 Mn1 N8 122.64(13) . . ?
O1 Mn1 N8 147.40(13) . . ?
O3 Mn1 N8 82.57(13) . . ?
O2 Mn1 N2 149.42(13) . . ?
O1 Mn1 N2 82.97(12) . . ?
O3 Mn1 N2 122.46(13) . . ?
N8 Mn1 N2 84.39(13) . . ?
O2 Mn1 N5 84.20(13) . . ?
O1 Mn1 N5 122.01(13) . . ?
O3 Mn1 N5 149.94(14) . . ?
N8 Mn1 N5 86.12(14) . . ?
N2 Mn1 N5 83.74(14) . . ?
O2 Mn1 Mn2 48.18(8) . . ?
O1 Mn1 Mn2 46.69(8) . . ?
O3 Mn1 Mn2 47.45(8) . . ?
N8 Mn1 Mn2 128.78(10) . . ?
N2 Mn1 Mn2 127.86(9) . . ?
N5 Mn1 Mn2 129.98(10) . . ?
O1 Mn2 O1 180.0 2_756 . ?
O1 Mn2 O3 76.99(11) 2_756 2_756 ?
O1 Mn2 O3 103.01(11) . 2_756 ?
O1 Mn2 O3 103.01(11) 2_756 . ?
O1 Mn2 O3 76.99(11) . . ?
O3 Mn2 O3 179.999(1) 2_756 . ?
O1 Mn2 O2 103.37(11) 2_756 . ?
O1 Mn2 O2 76.63(11) . . ?
O3 Mn2 O2 104.89(11) 2_756 . ?
O3 Mn2 O2 75.11(11) . . ?
O1 Mn2 O2 76.63(11) 2_756 2_756 ?
O1 Mn2 O2 103.37(11) . 2_756 ?
O3 Mn2 O2 75.12(11) 2_756 2_756 ?
O3 Mn2 O2 104.88(11) . 2_756 ?
O2 Mn2 O2 180.0 . 2_756 ?
O1 Mn2 Mn1 134.37(7) 2_756 . ?
O1 Mn2 Mn1 45.63(7) . . ?
O3 Mn2 Mn1 134.32(8) 2_756 . ?
O3 Mn2 Mn1 45.68(8) . . ?
O2 Mn2 Mn1 45.11(8) . . ?
O2 Mn2 Mn1 134.89(8) 2_756 . ?
O1 Mn2 Mn1 45.63(7) 2_756 2_756 ?
O1 Mn2 Mn1 134.37(7) . 2_756 ?
O3 Mn2 Mn1 45.68(8) 2_756 2_756 ?
O3 Mn2 Mn1 134.32(8) . 2_756 ?
O2 Mn2 Mn1 134.89(8) . 2_756 ?
O2 Mn2 Mn1 45.11(8) 2_756 2_756 ?
Mn1 Mn2 Mn1 180.00(2) . 2_756 ?
N1 P1 N7 107.3(2) . . ?
N1 P1 N4 106.63(19) . . ?
N7 P1 N4 107.9(2) . . ?
N1 P1 S1 112.73(15) . . ?
N7 P1 S1 110.38(14) . . ?
N4 P1 S1 111.61(15) . . ?
C8 O1 Mn1 133.9(3) . . ?
C8 O1 Mn2 136.4(3) . . ?
Mn1 O1 Mn2 87.68(11) . . ?
C20 O2 Mn1 133.2(3) . . ?
C20 O2 Mn2 132.9(3) . . ?
Mn1 O2 Mn2 86.72(11) . . ?
C32 O3 Mn1 134.5(3) . . ?
C32 O3 Mn2 138.3(3) . . ?
Mn1 O3 Mn2 86.86(10) . . ?
N2 N1 C1 114.0(3) . . ?
N2 N1 P1 115.2(3) . . ?
C1 N1 P1 118.7(3) . . ?
C2 N2 N1 113.0(4) . . ?
C2 N2 Mn1 127.8(3) . . ?
N1 N2 Mn1 119.2(3) . . ?
C6 N3 C9 122.8(4) . . ?
C6 N3 C11 121.4(4) . . ?
C9 N3 C11 115.8(4) . . ?
N5 N4 C13 115.8(4) . . ?
N5 N4 P1 115.2(3) . . ?
C13 N4 P1 116.1(3) . . ?
C14 N5 N4 113.9(4) . . ?
C14 N5 Mn1 125.9(3) . . ?
N4 N5 Mn1 119.3(3) . . ?
C18 N6 C21 122.4(4) . . ?
C18 N6 C23 122.5(4) . . ?
C21 N6 C23 114.8(4) . . ?
N8 N7 C25 112.1(4) . . ?
N8 N7 P1 114.9(3) . . ?
C25 N7 P1 117.4(3) . . ?
C26 N8 N7 112.7(4) . . ?
C26 N8 Mn1 127.8(3) . . ?
N7 N8 Mn1 119.1(3) . . ?
C30 N9 C35 119.1(4) . . ?
C30 N9 C33 121.3(4) . . ?
C35 N9 C33 117.0(4) . . ?
N1 C1 H1A 109.5 . . ?
N1 C1 H1B 109.5 . . ?
H1A C1 H1B 109.5 . . ?
N1 C1 H1C 109.5 . . ?
H1A C1 H1C 109.5 . . ?
H1B C1 H1C 109.5 . . ?
N2 C2 C3 127.6(4) . . ?
N2 C2 H2 116.2 . . ?
C3 C2 H2 116.2 . . ?
C4 C3 C8 117.8(4) . . ?
C4 C3 C2 116.8(4) . . ?
C8 C3 C2 125.4(4) . . ?
C5 C4 C3 123.4(5) . . ?
C5 C4 H4 118.3 . . ?
C3 C4 H4 118.3 . . ?
C4 C5 C6 119.5(5) . . ?
C4 C5 H5 120.3 . . ?
C6 C5 H5 120.3 . . ?
N3 C6 C7 121.9(4) . . ?
N3 C6 C5 120.6(4) . . ?
C7 C6 C5 117.5(4) . . ?
C8 C7 C6 122.7(4) . . ?
C8 C7 H7 118.7 . . ?
C6 C7 H7 118.7 . . ?
O1 C8 C7 118.8(4) . . ?
O1 C8 C3 122.1(4) . . ?
C7 C8 C3 119.2(4) . . ?
N3 C9 C10 111.5(5) . . ?
N3 C9 H9A 109.3 . . ?
C10 C9 H9A 109.3 . . ?
N3 C9 H9B 109.3 . . ?
C10 C9 H9B 109.3 . . ?
H9A C9 H9B 108.0 . . ?
C9 C10 H10A 109.5 . . ?
C9 C10 H10B 109.5 . . ?
H10A C10 H10B 109.5 . . ?
C9 C10 H10C 109.5 . . ?
H10A C10 H10C 109.5 . . ?
H10B C10 H10C 109.5 . . ?
C11 C12 H12A 109.5 . . ?
C11 C12 H12B 109.5 . . ?
H12A C12 H12B 109.5 . . ?
C11 C12 H12C 109.5 . . ?
H12A C12 H12C 109.5 . . ?
H12B C12 H12C 109.5 . . ?
N4 C13 H13A 109.5 . . ?
N4 C13 H13B 109.5 . . ?
H13A C13 H13B 109.5 . . ?
N4 C13 H13C 109.5 . . ?
H13A C13 H13C 109.5 . . ?
H13B C13 H13C 109.5 . . ?
N5 C14 C15 127.1(4) . . ?
N5 C14 H14 116.4 . . ?
C15 C14 H14 116.4 . . ?
C16 C15 C14 116.1(4) . . ?
C16 C15 C20 117.3(4) . . ?
C14 C15 C20 126.5(4) . . ?
C17 C16 C15 123.3(5) . . ?
C17 C16 H16 118.3 . . ?
C15 C16 H16 118.3 . . ?
C16 C17 C18 119.2(4) . . ?
C16 C17 H17 120.4 . . ?
C18 C17 H17 120.4 . . ?
N6 C18 C17 121.1(4) . . ?
N6 C18 C19 120.2(4) . . ?
C17 C18 C19 118.7(4) . . ?
C20 C19 C18 122.3(4) . . ?
C20 C19 H19 118.8 . . ?
C18 C19 H19 118.8 . . ?
O2 C20 C19 119.1(4) . . ?
O2 C20 C15 121.8(4) . . ?
C19 C20 C15 119.1(4) . . ?
N6 C21 C22 111.9(5) . . ?
N6 C21 H21A 109.2 . . ?
C22 C21 H21A 109.2 . . ?
N6 C21 H21B 109.2 . . ?
C22 C21 H21B 109.2 . . ?
H21A C21 H21B 107.9 . . ?
C21 C22 H22A 109.5 . . ?
C21 C22 H22B 109.5 . . ?
H22A C22 H22B 109.5 . . ?
C21 C22 H22C 109.5 . . ?
H22A C22 H22C 109.5 . . ?
H22B C22 H22C 109.5 . . ?
C24 C23 N6 105.1(6) . . ?
C24 C23 H23A 110.7 . . ?
N6 C23 H23A 110.7 . . ?
C24 C23 H23B 110.7 . . ?
N6 C23 H23B 110.7 . . ?
H23A C23 H23B 108.8 . . ?
C23 C24 H24A 109.5 . . ?
C23 C24 H24B 109.5 . . ?
H24A C24 H24B 109.5 . . ?
C23 C24 H24C 109.5 . . ?
H24A C24 H24C 109.5 . . ?
H24B C24 H24C 109.5 . . ?
N7 C25 H25A 109.5 . . ?
N7 C25 H25B 109.5 . . ?
H25A C25 H25B 109.5 . . ?
N7 C25 H25C 109.5 . . ?
H25A C25 H25C 109.5 . . ?
H25B C25 H25C 109.5 . . ?
N8 C26 C27 127.3(4) . . ?
N8 C26 H26 116.3 . . ?
C27 C26 H26 116.3 . . ?
C28 C27 C26 116.9(4) . . ?
C28 C27 C32 117.0(4) . . ?
C26 C27 C32 125.8(4) . . ?
C29 C28 C27 123.1(4) . . ?
C29 C28 H28 118.5 . . ?
C27 C28 H28 118.5 . . ?
C28 C29 C30 120.6(4) . . ?
C28 C29 H29 119.7 . . ?
C30 C29 H29 119.7 . . ?
N9 C30 C31 120.6(4) . . ?
N9 C30 C29 122.1(4) . . ?
C31 C30 C29 117.3(4) . . ?
C32 C31 C30 122.8(4) . . ?
C32 C31 H31 118.6 . . ?
C30 C31 H31 118.6 . . ?
O3 C32 C31 120.3(4) . . ?
O3 C32 C27 120.5(4) . . ?
C31 C32 C27 119.2(4) . . ?
C34 C33 N9 114.8(5) . . ?
C34 C33 H33A 108.6 . . ?
N9 C33 H33A 108.6 . . ?
C34 C33 H33B 108.6 . . ?
N9 C33 H33B 108.6 . . ?
H33A C33 H33B 107.5 . . ?
C33 C34 H34A 109.5 . . ?
C33 C34 H34B 109.5 . . ?
H34A C34 H34B 109.5 . . ?
C33 C34 H34C 109.5 . . ?
H34A C34 H34C 109.5 . . ?
H34B C34 H34C 109.5 . . ?
N9 C35 C36 113.6(5) . . ?
N9 C35 H35A 108.8 . . ?
C36 C35 H35A 108.8 . . ?
N9 C35 H35B 108.8 . . ?
C36 C35 H35B 108.8 . . ?
H35A C35 H35B 107.7 . . ?
C35 C36 H36A 109.5 . . ?
C35 C36 H36B 109.5 . . ?
H36A C36 H36B 109.5 . . ?
C35 C36 H36C 109.5 . . ?
H36A C36 H36C 109.5 . . ?
H36B C36 H36C 109.5 . . ?
C38 C37 H37A 109.5 . . ?
C38 C37 H37B 109.5 . . ?
H37A C37 H37B 109.5 . . ?
C38 C37 H37C 109.5 . . ?
H37A C37 H37C 109.5 . . ?
H37B C37 H37C 109.5 . . ?
C43 C38 C39 118.3(6) . . ?
C43 C38 C37 121.7(6) . . ?
C39 C38 C37 120.0(6) . . ?
C40 C39 C38 120.5(6) . . ?
C40 C39 H39 119.7 . . ?
C38 C39 H39 119.7 . . ?
C39 C40 C41 119.2(6) . . ?
C39 C40 H40 120.4 . . ?
C41 C40 H40 120.4 . . ?
C42 C41 C40 119.7(6) . . ?
C42 C41 H41 120.1 . . ?
C40 C41 H41 120.1 . . ?
C41 C42 C43 120.9(6) . . ?
C41 C42 H42 119.5 . . ?
C43 C42 H42 119.5 . . ?
C42 C43 C38 121.3(6) . . ?
C42 C43 H43 119.4 . . ?
C38 C43 H43 119.4 . . ?
C12 C11 N3 109.3(5) . . ?
C12 C11 H11A 109.8 . . ?
N3 C11 H11A 109.8 . . ?
C12 C11 H11B 109.8 . . ?
N3 C11 H11B 109.8 . . ?
H11A C11 H11B 108.3 . . ?

loop_
_geom_bond_atom_site_label_1
_geom_bond_atom_site_label_2
_geom_bond_distance
_geom_bond_site_symmetry_2
_geom_bond_publ_flag
Mn1 O2 2.119(3) . ?
Mn1 O1 2.136(3) . ?
Mn1 O3 2.139(3) . ?
Mn1 N8 2.196(4) . ?
Mn1 N2 2.203(4) . ?
Mn1 N5 2.223(4) . ?
Mn1 Mn2 2.9857(8) . ?
Mn2 O1 2.174(3) 2_756 ?
Mn2 O1 2.174(3) . ?
Mn2 O3 2.203(3) 2_756 ?
Mn2 O3 2.203(3) . ?
Mn2 O2 2.229(3) . ?
Mn2 O2 2.229(3) 2_756 ?
Mn2 Mn1 2.9857(8) 2_756 ?
P1 N1 1.662(4) . ?
P1 N7 1.675(4) . ?
P1 N4 1.677(4) . ?
P1 S1 1.9374(17) . ?
O1 C8 1.319(5) . ?
O2 C20 1.311(5) . ?
O3 C32 1.322(5) . ?
N1 N2 1.457(5) . ?
N1 C1 1.475(6) . ?
N2 C2 1.291(5) . ?
N3 C6 1.366(6) . ?
N3 C9 1.453(6) . ?
N3 C11 1.502(7) . ?
N4 N5 1.443(5) . ?
N4 C13 1.464(6) . ?
N5 C14 1.302(6) . ?
N6 C18 1.371(6) . ?
N6 C21 1.453(6) . ?
N6 C23 1.549(8) . ?
N7 N8 1.445(5) . ?
N7 C25 1.461(6) . ?
N8 C26 1.296(6) . ?
N9 C30 1.368(6) . ?
N9 C35 1.452(6) . ?
N9 C33 1.465(6) . ?
C1 H1A 0.9800 . ?
C1 H1B 0.9800 . ?
C1 H1C 0.9800 . ?
C2 C3 1.432(6) . ?
C2 H2 0.9500 . ?
C3 C4 1.407(6) . ?
C3 C8 1.416(6) . ?
C4 C5 1.370(6) . ?
C4 H4 0.9500 . ?
C5 C6 1.425(7) . ?
C5 H5 0.9500 . ?
C6 C7 1.411(6) . ?
C7 C8 1.394(6) . ?
C7 H7 0.9500 . ?
C9 C10 1.507(7) . ?
C9 H9A 0.9900 . ?
C9 H9B 0.9900 . ?
C10 H10A 0.9800 . ?
C10 H10B 0.9800 . ?
C10 H10C 0.9800 . ?
C12 C11 1.480(8) . ?
C12 H12A 0.9800 . ?
C12 H12B 0.9800 . ?
C12 H12C 0.9800 . ?
C13 H13A 0.9800 . ?
C13 H13B 0.9800 . ?
C13 H13C 0.9800 . ?
C14 C15 1.433(6) . ?
C14 H14 0.9500 . ?
C15 C16 1.407(6) . ?
C15 C20 1.435(6) . ?
C16 C17 1.393(7) . ?
C16 H16 0.9500 . ?
C17 C18 1.394(7) . ?
C17 H17 0.9500 . ?
C18 C19 1.417(6) . ?
C19 C20 1.390(6) . ?
C19 H19 0.9500 . ?
C21 C22 1.524(7) . ?
C21 H21A 0.9900 . ?
C21 H21B 0.9900 . ?
C22 H22A 0.9800 . ?
C22 H22B 0.9800 . ?
C22 H22C 0.9800 . ?
C23 C24 1.411(9) . ?
C23 H23A 0.9900 . ?
C23 H23B 0.9900 . ?
C24 H24A 0.9800 . ?
C24 H24B 0.9800 . ?
C24 H24C 0.9800 . ?
C25 H25A 0.9800 . ?
C25 H25B 0.9800 . ?
C25 H25C 0.9800 . ?
C26 C27 1.416(6) . ?
C26 H26 0.9500 . ?
C27 C28 1.407(6) . ?
C27 C32 1.441(6) . ?
C28 C29 1.349(7) . ?
C28 H28 0.9500 . ?
C29 C30 1.424(7) . ?
C29 H29 0.9500 . ?
C30 C31 1.399(6) . ?
C31 C32 1.378(6) . ?
C31 H31 0.9500 . ?
C33 C34 1.447(7) . ?
C33 H33A 0.9900 . ?
C33 H33B 0.9900 . ?
C34 H34A 0.9800 . ?
C34 H34B 0.9800 . ?
C34 H34C 0.9800 . ?
C35 C36 1.492(8) . ?
C35 H35A 0.9900 . ?
C35 H35B 0.9900 . ?
C36 H36A 0.9800 . ?
C36 H36B 0.9800 . ?
C36 H36C 0.9800 . ?
C37 C38 1.503(8) . ?
C37 H37A 0.9800 . ?
C37 H37B 0.9800 . ?
C37 H37C 0.9800 . ?
C38 C43 1.365(8) . ?
C38 C39 1.394(8) . ?
C39 C40 1.383(7) . ?
C39 H39 0.9500 . ?
C40 C41 1.387(8) . ?
C40 H40 0.9500 . ?
C41 C42 1.358(9) . ?
C41 H41 0.9500 . ?
C42 C43 1.361(9) . ?
C42 H42 0.9500 . ?
C43 H43 0.9500 . ?
C11 H11A 0.9900 . ?
C11 H11B 0.9900 . ?

loop_
_geom_torsion_atom_site_label_1
_geom_torsion_atom_site_label_2
_geom_torsion_atom_site_label_3
_geom_torsion_atom_site_label_4
_geom_torsion
_geom_torsion_site_symmetry_1
_geom_torsion_site_symmetry_2
_geom_torsion_site_symmetry_3
_geom_torsion_site_symmetry_4
_geom_torsion_publ_flag
O2 Mn1 Mn2 O1 -58.79(16) . . . 2_756 ?
O1 Mn1 Mn2 O1 179.999(2) . . . 2_756 ?
O3 Mn1 Mn2 O1 58.99(16) . . . 2_756 ?
N8 Mn1 Mn2 O1 43.31(18) . . . 2_756 ?
N2 Mn1 Mn2 O1 161.07(16) . . . 2_756 ?
N5 Mn1 Mn2 O1 -80.78(17) . . . 2_756 ?
O2 Mn1 Mn2 O1 121.21(16) . . . . ?
O3 Mn1 Mn2 O1 -121.01(16) . . . . ?
N8 Mn1 Mn2 O1 -136.69(18) . . . . ?
N2 Mn1 Mn2 O1 -18.93(16) . . . . ?
N5 Mn1 Mn2 O1 99.22(17) . . . . ?
O2 Mn1 Mn2 O3 62.22(16) . . . 2_756 ?
O1 Mn1 Mn2 O3 -58.99(16) . . . 2_756 ?
O3 Mn1 Mn2 O3 180.0 . . . 2_756 ?
N8 Mn1 Mn2 O3 164.32(17) . . . 2_756 ?
N2 Mn1 Mn2 O3 -77.92(17) . . . 2_756 ?
N5 Mn1 Mn2 O3 40.23(18) . . . 2_756 ?
O2 Mn1 Mn2 O3 -117.78(16) . . . . ?
O1 Mn1 Mn2 O3 121.01(16) . . . . ?
N8 Mn1 Mn2 O3 -15.68(17) . . . . ?
N2 Mn1 Mn2 O3 102.08(17) . . . . ?
N5 Mn1 Mn2 O3 -139.77(18) . . . . ?
O1 Mn1 Mn2 O2 -121.21(16) . . . . ?
O3 Mn1 Mn2 O2 117.78(16) . . . . ?
N8 Mn1 Mn2 O2 102.10(17) . . . . ?
N2 Mn1 Mn2 O2 -140.14(17) . . . . ?
N5 Mn1 Mn2 O2 -21.99(17) . . . . ?
O2 Mn1 Mn2 O2 180.0 . . . 2_756 ?
O1 Mn1 Mn2 O2 58.79(16) . . . 2_756 ?
O3 Mn1 Mn2 O2 -62.22(16) . . . 2_756 ?
N8 Mn1 Mn2 O2 -77.90(17) . . . 2_756 ?
N2 Mn1 Mn2 O2 39.86(17) . . . 2_756 ?
N5 Mn1 Mn2 O2 158.01(17) . . . 2_756 ?
O2 Mn1 Mn2 Mn1 -84(13) . . . 2_756 ?
O1 Mn1 Mn2 Mn1 155(13) . . . 2_756 ?
O3 Mn1 Mn2 Mn1 34(13) . . . 2_756 ?
N8 Mn1 Mn2 Mn1 18(13) . . . 2_756 ?
N2 Mn1 Mn2 Mn1 136(13) . . . 2_756 ?
N5 Mn1 Mn2 Mn1 -106(13) . . . 2_756 ?
O2 Mn1 O1 C8 154.3(4) . . . . ?
O3 Mn1 O1 C8 -125.4(4) . . . . ?
N8 Mn1 O1 C8 -68.3(5) . . . . ?
N2 Mn1 O1 C8 -0.3(4) . . . . ?
N5 Mn1 O1 C8 77.7(4) . . . . ?
Mn2 Mn1 O1 C8 -165.4(4) . . . . ?
O2 Mn1 O1 Mn2 -40.35(10) . . . . ?
O3 Mn1 O1 Mn2 40.00(11) . . . . ?
N8 Mn1 O1 Mn2 97.1(2) . . . . ?
N2 Mn1 O1 Mn2 165.05(13) . . . . ?
N5 Mn1 O1 Mn2 -116.88(14) . . . . ?
O1 Mn2 O1 C8 122(45) 2_756 . . . ?
O3 Mn2 O1 C8 -54.3(4) 2_756 . . . ?
O3 Mn2 O1 C8 125.7(4) . . . . ?
O2 Mn2 O1 C8 -156.8(4) . . . . ?
O2 Mn2 O1 C8 23.2(4) 2_756 . . . ?
Mn1 Mn2 O1 C8 164.7(4) . . . . ?
Mn1 Mn2 O1 C8 -15.3(4) 2_756 . . . ?
O1 Mn2 O1 Mn1 -43(45) 2_756 . . . ?
O3 Mn2 O1 Mn1 141.00(10) 2_756 . . . ?
O3 Mn2 O1 Mn1 -39.00(10) . . . . ?
O2 Mn2 O1 Mn1 38.52(10) . . . . ?
O2 Mn2 O1 Mn1 -141.48(10) 2_756 . . . ?
Mn1 Mn2 O1 Mn1 180.0 2_756 . . . ?
O1 Mn1 O2 C20 -112.6(4) . . . . ?
O3 Mn1 O2 C20 166.6(4) . . . . ?
N8 Mn1 O2 C20 93.1(4) . . . . ?
N2 Mn1 O2 C20 -55.8(5) . . . . ?
N5 Mn1 O2 C20 11.5(4) . . . . ?
Mn2 Mn1 O2 C20 -151.8(4) . . . . ?
O1 Mn1 O2 Mn2 39.22(10) . . . . ?
O3 Mn1 O2 Mn2 -41.65(10) . . . . ?
N8 Mn1 O2 Mn2 -115.15(14) . . . . ?
N2 Mn1 O2 Mn2 96.0(2) . . . . ?
N5 Mn1 O2 Mn2 163.24(13) . . . . ?
O1 Mn2 O2 C20 -67.0(4) 2_756 . . . ?
O1 Mn2 O2 C20 113.0(4) . . . . ?
O3 Mn2 O2 C20 12.9(4) 2_756 . . . ?
O3 Mn2 O2 C20 -167.1(4) . . . . ?
O2 Mn2 O2 C20 -120(11) 2_756 . . . ?
Mn1 Mn2 O2 C20 151.9(4) . . . . ?
Mn1 Mn2 O2 C20 -28.1(4) 2_756 . . . ?
O1 Mn2 O2 Mn1 141.07(10) 2_756 . . . ?
O1 Mn2 O2 Mn1 -38.93(10) . . . . ?
O3 Mn2 O2 Mn1 -139.08(11) 2_756 . . . ?
O3 Mn2 O2 Mn1 40.92(11) . . . . ?
O2 Mn2 O2 Mn1 88(11) 2_756 . . . ?
Mn1 Mn2 O2 Mn1 180.0 2_756 . . . ?
O2 Mn1 O3 C32 -131.9(4) . . . . ?
O1 Mn1 O3 C32 146.4(4) . . . . ?
N8 Mn1 O3 C32 -6.4(4) . . . . ?
N2 Mn1 O3 C32 72.0(4) . . . . ?
N5 Mn1 O3 C32 -75.2(5) . . . . ?
Mn2 Mn1 O3 C32 -174.2(4) . . . . ?
O2 Mn1 O3 Mn2 42.24(10) . . . . ?
O1 Mn1 O3 Mn2 -39.41(11) . . . . ?
N8 Mn1 O3 Mn2 167.73(13) . . . . ?
N2 Mn1 O3 Mn2 -113.79(13) . . . . ?
N5 Mn1 O3 Mn2 98.9(2) . . . . ?
O1 Mn2 O3 C32 32.7(4) 2_756 . . . ?
O1 Mn2 O3 C32 -147.3(4) . . . . ?
O3 Mn2 O3 C32 -32(19) 2_756 . . . ?
O2 Mn2 O3 C32 133.3(4) . . . . ?
O2 Mn2 O3 C32 -46.7(4) 2_756 . . . ?
Mn1 Mn2 O3 C32 173.8(5) . . . . ?
Mn1 Mn2 O3 C32 -6.2(5) 2_756 . . . ?
O1 Mn2 O3 Mn1 -141.04(11) 2_756 . . . ?
O1 Mn2 O3 Mn1 38.96(11) . . . . ?
O3 Mn2 O3 Mn1 154(18) 2_756 . . . ?
O2 Mn2 O3 Mn1 -40.43(11) . . . . ?
O2 Mn2 O3 Mn1 139.57(11) 2_756 . . . ?
Mn1 Mn2 O3 Mn1 180.0 2_756 . . . ?
N7 P1 N1 N2 75.0(3) . . . . ?
N4 P1 N1 N2 -40.4(4) . . . . ?
S1 P1 N1 N2 -163.3(2) . . . . ?
N7 P1 N1 C1 -65.4(4) . . . . ?
N4 P1 N1 C1 179.1(3) . . . . ?
S1 P1 N1 C1 56.3(4) . . . . ?
C1 N1 N2 C2 -67.7(5) . . . . ?
P1 N1 N2 C2 150.0(3) . . . . ?
C1 N1 N2 Mn1 111.8(4) . . . . ?
P1 N1 N2 Mn1 -30.5(4) . . . . ?
O2 Mn1 N2 C2 -52.6(5) . . . . ?
O1 Mn1 N2 C2 3.5(4) . . . . ?
O3 Mn1 N2 C2 75.9(4) . . . . ?
N8 Mn1 N2 C2 153.3(4) . . . . ?
N5 Mn1 N2 C2 -120.0(4) . . . . ?
Mn2 Mn1 N2 C2 17.2(4) . . . . ?
O2 Mn1 N2 N1 128.0(3) . . . . ?
O1 Mn1 N2 N1 -176.0(3) . . . . ?
O3 Mn1 N2 N1 -103.6(3) . . . . ?
N8 Mn1 N2 N1 -26.1(3) . . . . ?
N5 Mn1 N2 N1 60.6(3) . . . . ?
Mn2 Mn1 N2 N1 -162.2(2) . . . . ?
N1 P1 N4 N5 75.7(3) . . . . ?
N7 P1 N4 N5 -39.3(3) . . . . ?
S1 P1 N4 N5 -160.8(2) . . . . ?
N1 P1 N4 C13 -64.3(4) . . . . ?
N7 P1 N4 C13 -179.4(3) . . . . ?
S1 P1 N4 C13 59.2(4) . . . . ?
C13 N4 N5 C14 -58.9(5) . . . . ?
P1 N4 N5 C14 160.9(3) . . . . ?
C13 N4 N5 Mn1 111.1(4) . . . . ?
P1 N4 N5 Mn1 -29.1(4) . . . . ?
O2 Mn1 N5 C14 -10.6(4) . . . . ?
O1 Mn1 N5 C14 63.6(4) . . . . ?
O3 Mn1 N5 C14 -66.1(5) . . . . ?
N8 Mn1 N5 C14 -134.0(4) . . . . ?
N2 Mn1 N5 C14 141.2(4) . . . . ?
Mn2 Mn1 N5 C14 5.7(4) . . . . ?
O2 Mn1 N5 N4 -179.3(3) . . . . ?
O1 Mn1 N5 N4 -105.1(3) . . . . ?
O3 Mn1 N5 N4 125.2(3) . . . . ?
N8 Mn1 N5 N4 57.3(3) . . . . ?
N2 Mn1 N5 N4 -27.5(3) . . . . ?
Mn2 Mn1 N5 N4 -163.0(2) . . . . ?
N1 P1 N7 N8 -38.0(3) . . . . ?
N4 P1 N7 N8 76.6(3) . . . . ?
S1 P1 N7 N8 -161.2(3) . . . . ?
N1 P1 N7 C25 -173.1(3) . . . . ?
N4 P1 N7 C25 -58.5(4) . . . . ?
S1 P1 N7 C25 63.7(3) . . . . ?
C25 N7 N8 C26 -81.7(5) . . . . ?
P1 N7 N8 C26 140.9(3) . . . . ?
C25 N7 N8 Mn1 104.7(4) . . . . ?
P1 N7 N8 Mn1 -32.8(4) . . . . ?
O2 Mn1 N8 C26 83.9(4) . . . . ?
O1 Mn1 N8 C26 -43.9(5) . . . . ?
O3 Mn1 N8 C26 12.4(4) . . . . ?
N2 Mn1 N8 C26 -111.4(4) . . . . ?
N5 Mn1 N8 C26 164.5(4) . . . . ?
Mn2 Mn1 N8 C26 24.0(5) . . . . ?
O2 Mn1 N8 N7 -103.5(3) . . . . ?
O1 Mn1 N8 N7 128.7(3) . . . . ?
O3 Mn1 N8 N7 -175.0(3) . . . . ?
N2 Mn1 N8 N7 61.2(3) . . . . ?
N5 Mn1 N8 N7 -22.9(3) . . . . ?
Mn2 Mn1 N8 N7 -163.4(2) . . . . ?
N1 N2 C2 C3 176.1(4) . . . . ?
Mn1 N2 C2 C3 -3.3(7) . . . . ?
N2 C2 C3 C4 -177.8(5) . . . . ?
N2 C2 C3 C8 -1.3(8) . . . . ?
C8 C3 C4 C5 -1.6(7) . . . . ?
C2 C3 C4 C5 175.1(4) . . . . ?
C3 C4 C5 C6 0.6(8) . . . . ?
C9 N3 C6 C7 170.8(5) . . . . ?
C11 N3 C6 C7 -10.8(8) . . . . ?
C9 N3 C6 C5 -9.5(8) . . . . ?
C11 N3 C6 C5 169.0(5) . . . . ?
C4 C5 C6 N3 -178.9(5) . . . . ?
C4 C5 C6 C7 0.9(7) . . . . ?
N3 C6 C7 C8 178.4(5) . . . . ?
C5 C6 C7 C8 -1.4(7) . . . . ?
Mn1 O1 C8 C7 176.8(3) . . . . ?
Mn2 O1 C8 C7 18.3(6) . . . . ?
Mn1 O1 C8 C3 -3.2(6) . . . . ?
Mn2 O1 C8 C3 -161.7(3) . . . . ?
C6 C7 C8 O1 -179.6(4) . . . . ?
C6 C7 C8 C3 0.4(7) . . . . ?
C4 C3 C8 O1 -178.9(4) . . . . ?
C2 C3 C8 O1 4.6(7) . . . . ?
C4 C3 C8 C7 1.1(7) . . . . ?
C2 C3 C8 C7 -175.3(4) . . . . ?
C6 N3 C9 C10 93.6(6) . . . . ?
C11 N3 C9 C10 -85.0(6) . . . . ?
N4 N5 C14 C15 177.3(4) . . . . ?
Mn1 N5 C14 C15 8.1(7) . . . . ?
N5 C14 C15 C16 -177.0(4) . . . . ?
N5 C14 C15 C20 -0.3(8) . . . . ?
C14 C15 C16 C17 178.0(4) . . . . ?
C20 C15 C16 C17 1.0(7) . . . . ?
C15 C16 C17 C18 0.8(7) . . . . ?
C21 N6 C18 C17 -1.0(8) . . . . ?
C23 N6 C18 C17 172.0(5) . . . . ?
C21 N6 C18 C19 -179.6(5) . . . . ?
C23 N6 C18 C19 -6.7(8) . . . . ?
C16 C17 C18 N6 -179.7(5) . . . . ?
C16 C17 C18 C19 -1.0(7) . . . . ?
N6 C18 C19 C20 178.1(5) . . . . ?
C17 C18 C19 C20 -0.6(7) . . . . ?
Mn1 O2 C20 C19 170.5(3) . . . . ?
Mn2 O2 C20 C19 30.6(6) . . . . ?
Mn1 O2 C20 C15 -8.5(6) . . . . ?
Mn2 O2 C20 C15 -148.4(3) . . . . ?
C18 C19 C20 O2 -176.6(4) . . . . ?
C18 C19 C20 C15 2.4(7) . . . . ?
C16 C15 C20 O2 176.5(4) . . . . ?
C14 C15 C20 O2 -0.1(7) . . . . ?
C16 C15 C20 C19 -2.6(6) . . . . ?
C14 C15 C20 C19 -179.1(4) . . . . ?
C18 N6 C21 C22 92.0(6) . . . . ?
C23 N6 C21 C22 -81.4(6) . . . . ?
C18 N6 C23 C24 92.1(7) . . . . ?
C21 N6 C23 C24 -94.4(6) . . . . ?
N7 N8 C26 C27 175.0(4) . . . . ?
Mn1 N8 C26 C27 -12.0(7) . . . . ?
N8 C26 C27 C28 -174.4(5) . . . . ?
N8 C26 C27 C32 -0.2(8) . . . . ?
C26 C27 C28 C29 174.1(5) . . . . ?
C32 C27 C28 C29 -0.7(7) . . . . ?
C27 C28 C29 C30 0.3(8) . . . . ?
C35 N9 C30 C31 18.3(7) . . . . ?
C33 N9 C30 C31 179.2(5) . . . . ?
C35 N9 C30 C29 -162.8(5) . . . . ?
C33 N9 C30 C29 -1.8(8) . . . . ?
C28 C29 C30 N9 -179.5(5) . . . . ?
C28 C29 C30 C31 -0.6(7) . . . . ?
N9 C30 C31 C32 -179.7(4) . . . . ?
C29 C30 C31 C32 1.3(7) . . . . ?
Mn1 O3 C32 C31 179.1(3) . . . . ?
Mn2 O3 C32 C31 7.8(7) . . . . ?
Mn1 O3 C32 C27 -1.0(7) . . . . ?
Mn2 O3 C32 C27 -172.2(3) . . . . ?
C30 C31 C32 O3 178.3(4) . . . . ?
C30 C31 C32 C27 -1.6(7) . . . . ?
C28 C27 C32 O3 -178.7(4) . . . . ?
C26 C27 C32 O3 7.1(7) . . . . ?
C28 C27 C32 C31 1.3(7) . . . . ?
C26 C27 C32 C31 -172.9(4) . . . . ?
C30 N9 C33 C34 152.2(5) . . . . ?
C35 N9 C33 C34 -46.5(7) . . . . ?
C30 N9 C35 C36 -93.8(6) . . . . ?
C33 N9 C35 C36 104.4(5) . . . . ?
C43 C38 C39 C40 1.3(8) . . . . ?
C37 C38 C39 C40 -178.6(6) . . . . ?
C38 C39 C40 C41 -1.4(8) . . . . ?
C39 C40 C41 C42 1.4(9) . . . . ?
C40 C41 C42 C43 -1.3(10) . . . . ?
C41 C42 C43 C38 1.2(10) . . . . ?
C39 C38 C43 C42 -1.2(9) . . . . ?
C37 C38 C43 C42 178.7(6) . . . . ?
C6 N3 C11 C12 94.4(6) . . . . ?
C9 N3 C11 C12 -87.0(6) . . . . ?
